data_8102780
loop_
_publ_author_name
'Lei Teng'

_publ_section_title
;
 Crystal structure of
 catena-diaqua[m-(1H-benzimidazole-5,6-dicarboxylato)-k4N:O:O']magnesium(II),
 Mg(H2O)2(C9H3N2O4)
;
_journal_issue 3
_journal_name_full 'Zeitschrift f\"ur Kristallographie - New Crystal Structures'
_journal_page_first 427
_journal_volume 225
_journal_year 2010
_chemical_formula_sum 'C9 H7 Mg N2 O6'
_chemical_formula_weight 263.48
_chemical_name_systematic
; 
catena-Poly{diaqua[\m-(1H-benzimidazole-5,6-dicarboxylate)-\k^4^N:O:O']}-
magnesium(II), C~9~H~7~MgN~2~O~6~
;
_space_group_IT_number 9
_symmetry_cell_setting monoclinic
_symmetry_space_group_name_Hall 'C -2yc'
_symmetry_space_group_name_H-M 'C 1 c 1'
_atom_sites_solution_hydrogens geom
_atom_sites_solution_primary direct
_atom_sites_solution_secondary difmap
_audit_creation_method SHELXL-97
_audit_update_record
;
2010-05-21 # Formatted by publCIF
;
_cell_angle_alpha 90.00
_cell_angle_beta 99.38(3)
_cell_angle_gamma 90.00
_cell_formula_units_Z 4
_cell_length_a 7.4793(15)
_cell_length_b 18.958(4)
_cell_length_c 7.3132(15)
_cell_measurement_temperature 293(2)
_cell_volume 1023.1(4)
_computing_cell_refinement CrystalClear
_computing_data_collection 'CrystalClear (Rigaku, 2000)'
_computing_data_reduction CrystalClear
_computing_molecular_graphics 'SHELXL-97 (Sheldrick, 1997)'
_computing_publication_material 'SHELXL-97 (Sheldrick, 1997)'
_computing_structure_refinement 'SHELXL-97 (Sheldrick, 1997)'
_computing_structure_solution 'SHELXS-97 (Sheldrick, 1990)'
_diffrn_ambient_temperature 293(2)
_diffrn_measured_fraction_theta_full 0.971
_diffrn_measured_fraction_theta_max 0.971
_diffrn_measurement_device_type 'Rigaku Mercury CCD area-detector'
_diffrn_measurement_method \w
_diffrn_radiation_monochromator graphite
_diffrn_radiation_source 'fine-focus sealed tube'
_diffrn_radiation_type MoK\a
_diffrn_radiation_wavelength 0.71073
_diffrn_reflns_av_R_equivalents 0.0257
_diffrn_reflns_av_sigmaI/netI 0.0289
_diffrn_reflns_limit_h_max 8
_diffrn_reflns_limit_h_min -8
_diffrn_reflns_limit_k_max 22
_diffrn_reflns_limit_k_min -22
_diffrn_reflns_limit_l_max 8
_diffrn_reflns_limit_l_min -8
_diffrn_reflns_number 3777
_diffrn_reflns_theta_full 25.19
_diffrn_reflns_theta_max 25.19
_diffrn_reflns_theta_min 3.55
_exptl_absorpt_coefficient_mu 0.198
_exptl_absorpt_correction_T_max 0.9596
_exptl_absorpt_correction_T_min 0.9429
_exptl_absorpt_correction_type multi-scan
_exptl_absorpt_process_details '(CrystalClear; Rigaku, 2000)'
_exptl_crystal_colour colorless
_exptl_crystal_density_diffrn 1.711
_exptl_crystal_density_method 'not measured'
_exptl_crystal_description block
_exptl_crystal_F_000 540
_exptl_crystal_size_max 0.30
_exptl_crystal_size_mid 0.25
_exptl_crystal_size_min 0.21
_refine_diff_density_max 0.419
_refine_diff_density_min -0.249
_refine_diff_density_rms 0.065
_refine_ls_abs_structure_details 'Flack H D (1983), Acta Cryst. A39, 876-881'
_refine_ls_abs_structure_Flack -0.3(4)
_refine_ls_extinction_method none
_refine_ls_goodness_of_fit_ref 1.033
_refine_ls_hydrogen_treatment mixed
_refine_ls_matrix_type full
_refine_ls_number_parameters 163
_refine_ls_number_reflns 1599
_refine_ls_number_restraints 8
_refine_ls_restrained_S_all 1.031
_refine_ls_R_factor_all 0.0391
_refine_ls_R_factor_gt 0.0342
_refine_ls_shift/su_max 0.000
_refine_ls_shift/su_mean 0.000
_refine_ls_structure_factor_coef Fsqd
_refine_ls_weighting_details 'calc w=1/[\s^2^(Fo^2^)+(0.0930P)^2^+1.5536P] where P=(Fo^2^+2Fc^2^)/3'
_refine_ls_weighting_scheme calc
_refine_ls_wR_factor_gt 0.0992
_refine_ls_wR_factor_ref 0.1257
_reflns_number_gt 1558
_reflns_number_total 1599
_reflns_threshold_expression >2sigma(I)
_cod_data_source_file 1267-3080.cff
_cod_data_source_block 1
_cod_depositor_comments
;
The following automatic conversions were performed:
'_exptl_absorpt_correction_type' value 'Multi-scan' changed to
'multi-scan' according to
'/home/saulius/struct/CIF-dictionaries/cif_core.dic' dictionary named
'cif_core.dic' version 2.4.1 from 2010-06-29.

Automatic conversion script
Id: cif_fix_enum 1555 2011-01-17 13:19:09Z saulius 
;
_cod_original_sg_symbol_H-M Cc
_cod_database_code 8102780

loop_
_symmetry_equiv_pos_as_xyz
'x, y, z'
'x, -y, z+1/2'
'x+1/2, y+1/2, z'
'x+1/2, -y+1/2, z+1/2'

loop_
_atom_site_label
_atom_site_type_symbol
_atom_site_fract_x
_atom_site_fract_y
_atom_site_fract_z
_atom_site_U_iso_or_equiv
_atom_site_adp_type
_atom_site_occupancy
_atom_site_symmetry_multiplicity
_atom_site_calc_flag
_atom_site_refinement_flags
_atom_site_disorder_assembly
_atom_site_disorder_group
C1 C 0.0374(5) 0.31499(16) 0.7328(5) 0.0164(7) Uani 1 1 d . . .
Mg1 Mg 0.27803(17) 0.68932(5) 0.63242(17) 0.0179(3) Uani 1 1 d . . .
N1 N 0.0685(5) 0.61119(16) 0.6636(5) 0.0210(7) Uani 1 1 d . . .
O1 O 0.4341(4) 0.37137(14) 0.9882(4) 0.0234(6) Uani 1 1 d . . .
C2 C 0.0547(5) 0.39384(18) 0.7122(5) 0.0191(8) Uani 1 1 d . . .
O2 O 0.5053(4) 0.37908(15) 0.7091(4) 0.0325(7) Uani 1 1 d . . .
C3 C -0.0996(6) 0.43327(19) 0.6566(6) 0.0231(8) Uani 1 1 d . . .
H2 H -0.2122 0.4118 0.6251 0.028 Uiso 1 1 calc R . .
N3 N -0.2035(5) 0.56124(16) 0.6119(6) 0.0278(8) Uani 1 1 d . . .
H3 H -0.3195 0.5576 0.5867 0.033 Uiso 1 1 calc R . .
O3 O 0.1315(4) 0.28498(13) 0.8695(4) 0.0239(6) Uani 1 1 d . . .
C4 C -0.0816(5) 0.50606(19) 0.6490(5) 0.0208(8) Uani 1 1 d . . .
O4 O -0.0732(4) 0.28300(13) 0.6133(4) 0.0249(6) Uani 1 1 d . . .
C5 C 0.0881(5) 0.53924(18) 0.6830(5) 0.0171(7) Uani 1 1 d . . .
C6 C 0.2442(5) 0.49914(19) 0.7330(5) 0.0192(7) Uani 1 1 d . . .
H1 H 0.3580 0.5202 0.7530 0.023 Uiso 1 1 calc R . .
C7 C 0.2253(5) 0.42744(17) 0.7521(5) 0.0161(7) Uani 1 1 d . . .
C8 C 0.3992(5) 0.38824(17) 0.8212(5) 0.0187(8) Uani 1 1 d . . .
C9 C -0.1076(6) 0.62167(18) 0.6225(6) 0.0277(9) Uani 1 1 d . . .
O1W O 0.4666(4) 0.65623(14) 0.8543(4) 0.0299(7) Uani 1 1 d D . .
H1W H 0.4577 0.6411 0.9604 0.045 Uiso 1 1 d RD . .
H2W H 0.5359 0.6913 0.8607 0.045 Uiso 1 1 d RD . .
O2W O 0.1385(5) 0.75033(14) 0.7976(5) 0.0392(8) Uani 1 1 d D . .
H3W H 0.0657 0.7343 0.8633 0.059 Uiso 1 1 d RD . .
H4W H 0.1173 0.7928 0.7698 0.059 Uiso 1 1 d RD . .

loop_
_atom_site_aniso_label
_atom_site_aniso_U_11
_atom_site_aniso_U_22
_atom_site_aniso_U_33
_atom_site_aniso_U_23
_atom_site_aniso_U_13
_atom_site_aniso_U_12
C1 0.0125(17) 0.0175(16) 0.0183(18) 0.0001(13) -0.0006(15) 0.0015(13)
Mg1 0.0211(6) 0.0134(5) 0.0187(6) -0.0002(4) 0.0020(5) -0.0010(4)
N1 0.0182(16) 0.0168(14) 0.0286(18) 0.0042(12) 0.0053(14) 0.0012(11)
O1 0.0197(14) 0.0311(13) 0.0192(15) 0.0071(10) 0.0025(12) -0.0001(10)
C2 0.021(2) 0.0181(16) 0.0180(19) 0.0001(13) 0.0022(16) -0.0029(13)
O2 0.0283(18) 0.0452(17) 0.0257(17) 0.0002(12) 0.0096(14) 0.0140(12)
C3 0.021(2) 0.0207(17) 0.026(2) 0.0033(14) -0.0004(17) -0.0048(14)
N3 0.0194(18) 0.0247(15) 0.039(2) 0.0062(14) 0.0029(15) 0.0020(13)
O3 0.0250(14) 0.0175(12) 0.0252(14) 0.0003(10) -0.0074(12) -0.0004(10)
C4 0.015(2) 0.0231(18) 0.023(2) 0.0040(13) 0.0007(17) -0.0013(14)
O4 0.0325(16) 0.0186(12) 0.0219(15) 0.0008(10) -0.0002(13) -0.0083(10)
C5 0.0139(17) 0.0177(16) 0.0187(19) 0.0025(12) 0.0001(15) -0.0007(13)
C6 0.0147(19) 0.0194(16) 0.024(2) 0.0014(13) 0.0040(16) -0.0018(12)
C7 0.0178(18) 0.0175(16) 0.0129(17) 0.0000(12) 0.0028(15) 0.0004(13)
C8 0.0176(19) 0.0157(16) 0.023(2) -0.0039(13) 0.0036(16) -0.0051(13)
C9 0.031(2) 0.0212(18) 0.033(2) 0.0053(15) 0.010(2) 0.0056(15)
O1W 0.0376(16) 0.0266(14) 0.0230(14) 0.0061(10) -0.0026(13) -0.0068(11)
O2W 0.054(2) 0.0221(13) 0.049(2) -0.0007(12) 0.0290(18) 0.0082(13)

loop_
_atom_type_symbol
_atom_type_description
_atom_type_scat_dispersion_real
_atom_type_scat_dispersion_imag
_atom_type_scat_source
C C 0.0033 0.0016 'International Tables Vol C Tables 4.2.6.8 and 6.1.1.4'
H H 0.0000 0.0000 'International Tables Vol C Tables 4.2.6.8 and 6.1.1.4'
Mg Mg 0.0486 0.0363 'International Tables Vol C Tables 4.2.6.8 and 6.1.1.4'
N N 0.0061 0.0033 'International Tables Vol C Tables 4.2.6.8 and 6.1.1.4'
O O 0.0106 0.0060 'International Tables Vol C Tables 4.2.6.8 and 6.1.1.4'

loop_
_geom_angle_atom_site_label_1
_geom_angle_atom_site_label_2
_geom_angle_atom_site_label_3
_geom_angle
_geom_angle_site_symmetry_1
_geom_angle_site_symmetry_3
_geom_angle_publ_flag
O4 C1 O3 123.6(3) . . ?
O4 C1 C2 117.7(3) . . ?
O3 C1 C2 118.7(3) . . ?
O1 Mg1 O1W 81.97(12) 2_564 . ?
O1 Mg1 O2W 175.01(15) 2_564 . ?
O1W Mg1 O2W 93.20(14) . . ?
O1 Mg1 O3 85.15(12) 2_564 2_564 ?
O1W Mg1 O3 166.58(13) . 2_564 ?
O2W Mg1 O3 99.58(14) . 2_564 ?
O1 Mg1 O4 95.02(12) 2_564 3 ?
O1W Mg1 O4 90.44(12) . 3 ?
O2W Mg1 O4 83.69(12) . 3 ?
O3 Mg1 O4 86.93(11) 2_564 3 ?
O1 Mg1 N1 98.67(12) 2_564 . ?
O1W Mg1 N1 96.96(13) . . ?
O2W Mg1 N1 83.13(13) . . ?
O3 Mg1 N1 88.68(13) 2_564 . ?
O4 Mg1 N1 165.21(12) 3 . ?
O1 Mg1 H2W 84.5 2_564 . ?
O1W Mg1 H2W 20.9 . . ?
O2W Mg1 H2W 90.6 . . ?
O3 Mg1 H2W 153.3 2_564 . ?
O4 Mg1 H2W 69.6 3 . ?
N1 Mg1 H2W 117.2 . . ?
C9 N1 C5 105.0(3) . . ?
C9 N1 Mg1 125.4(2) . . ?
C5 N1 Mg1 127.9(3) . . ?
C8 O1 Mg1 127.0(3) . 2_565 ?
C3 C2 C7 120.0(3) . . ?
C3 C2 C1 119.0(3) . . ?
C7 C2 C1 121.0(3) . . ?
C2 C3 C4 117.9(3) . . ?
C2 C3 H2 121.0 . . ?
C4 C3 H2 121.0 . . ?
C9 N3 C4 107.7(3) . . ?
C9 N3 H3 126.2 . . ?
C4 N3 H3 126.2 . . ?
C1 O3 Mg1 139.3(2) . 2_565 ?
N3 C4 C3 133.9(4) . . ?
N3 C4 C5 104.1(3) . . ?
C3 C4 C5 122.0(3) . . ?
C1 O4 Mg1 130.8(2) . 3_445 ?
N1 C5 C6 129.7(3) . . ?
N1 C5 C4 110.4(3) . . ?
C6 C5 C4 119.9(3) . . ?
C7 C6 C5 118.1(4) . . ?
C7 C6 H1 120.9 . . ?
C5 C6 H1 120.9 . . ?
C6 C7 C2 121.9(3) . . ?
C6 C7 C8 115.0(3) . . ?
C2 C7 C8 123.1(3) . . ?
O2 C8 O1 123.7(4) . . ?
O2 C8 C7 117.1(3) . . ?
O1 C8 C7 119.0(3) . . ?
N1 C9 N3 112.9(3) . . ?
Mg1 O1W H1W 133.0 . . ?
Mg1 O1W H2W 98.0 . . ?
H1W O1W H2W 111.1 . . ?
Mg1 O2W H3W 124.5 . . ?
Mg1 O2W H4W 119.2 . . ?
H3W O2W H4W 111.8 . . ?

loop_
_geom_bond_atom_site_label_1
_geom_bond_atom_site_label_2
_geom_bond_distance
_geom_bond_site_symmetry_2
_geom_bond_publ_flag
C1 O4 1.257(5) . ?
C1 O3 1.261(5) . ?
C1 C2 1.510(4) . ?
Mg1 O1 2.049(3) 2_564 ?
Mg1 O1W 2.066(3) . ?
Mg1 O2W 2.073(3) . ?
Mg1 O3 2.109(3) 2_564 ?
Mg1 O4 2.113(3) 3 ?
Mg1 N1 2.195(3) . ?
Mg1 H2W 2.3365 . ?
N1 C9 1.317(6) . ?
N1 C5 1.377(5) . ?
O1 C8 1.248(5) . ?
O1 Mg1 2.049(3) 2_565 ?
C2 C3 1.380(6) . ?
C2 C7 1.413(5) . ?
O2 C8 1.243(5) . ?
C3 C4 1.389(5) . ?
C3 H2 0.9300 . ?
N3 C9 1.347(5) . ?
N3 C4 1.385(5) . ?
N3 H3 0.8600 . ?
O3 Mg1 2.109(3) 2_565 ?
C4 C5 1.402(5) . ?
O4 Mg1 2.113(3) 3_445 ?
C5 C6 1.391(5) . ?
C6 C7 1.376(5) . ?
C6 H1 0.9300 . ?
C7 C8 1.511(5) . ?
O1W H1W 0.8401 . ?
O1W H2W 0.8400 . ?
O2W H3W 0.8399 . ?
O2W H4W 0.8400 . ?

loop_
_geom_hbond_atom_site_label_D
_geom_hbond_atom_site_label_H
_geom_hbond_atom_site_label_A
_geom_hbond_distance_DH
_geom_hbond_distance_HA
_geom_hbond_distance_DA
_geom_hbond_angle_DHA
_geom_hbond_site_symmetry_A
N3 H3 O1 0.86 2.30 3.000(5) 138.4 2_464
O2W H4W O2 0.84 1.86 2.676(4) 164.2 3_455
O2W H3W O4 0.84 2.27 3.071(4) 159.8 2_565
O1W H2W O4 0.84 2.55 2.966(4) 112.2 3
O1W H2W O3 0.84 1.91 2.729(4) 164.1 3
O1W H1W O2 0.84 1.84 2.649(4) 162.6 2_565
